data_7042850
loop_
_publ_author_name
'Mahmood, Qaiser'
'Zemg, Yanning'
'Wang, Xinxin'
'Sun, Yang'
'Sun, Wen Hua'

_publ_section_title
;
 Advancing polyethylene properties by incorporating --NO2 moiety in
 1,2-bis(arylimino)acenaphthylylnickel precatalysts: Synthesis,
 characterization and ethylene polymerization
;
_journal_name_full 'Dalton Trans.'
_journal_paper_doi 10.1039/C7DT01295K
_journal_year 2017
_chemical_absolute_configuration ad
_chemical_formula_moiety 'C52 H39 Br2 N3 Ni O2'
_chemical_formula_sum 'C52 H39 Br2 N3 Ni O2'
_chemical_formula_weight 956.35
_chemical_name_systematic
;
 ? 
;
_space_group_crystal_system triclinic
_space_group_IT_number 1
_space_group_name_Hall 'P 1'
_space_group_name_H-M_alt 'P 1'
_symmetry_space_group_name_Hall 'P 1'
_symmetry_space_group_name_H-M 'P 1'
_atom_sites_solution_hydrogens geom
_atom_sites_solution_primary direct
_atom_sites_solution_secondary difmap
_audit_creation_date 2016-09-30
_audit_creation_method
;
Olex2 1.2
(compiled 2016.02.19 svn.r3266 for OlexSys, GUI svn.r5155)
;
_audit_update_record
;
2017-04-09 deposited with the CCDC.
2017-05-01 downloaded from the CCDC.
;
_cell_angle_alpha 72.25(3)
_cell_angle_beta 88.46(3)
_cell_angle_gamma 60.83(3)
_cell_formula_units_Z 1
_cell_length_a 10.577(2)
_cell_length_b 10.776(2)
_cell_length_c 13.294(3)
_cell_measurement_reflns_used 4440
_cell_measurement_temperature 173
_cell_measurement_theta_max 27.5
_cell_measurement_theta_min 3.0
_cell_volume 1246.5(7)
_computing_cell_refinement
;
CrystalClear-SM Expert 2.0 r4 (Rigaku, 2009)
;
_computing_data_collection
;
CrystalClear-SM Expert 2.0 r4 (Rigaku, 2009)
;
_computing_data_reduction
;
CrystalClear-SM Expert 2.0 r4 (Rigaku, 2009)
;
_computing_molecular_graphics 'Olex2 (Dolomanov et al., 2009)'
_computing_publication_material 'Olex2 (Dolomanov et al., 2009)'
_computing_structure_refinement 'ShelXL (Sheldrick, 2015)'
_computing_structure_solution 'SIR2004 (Burla et al., 2007)'
_diffrn_ambient_temperature 173
_diffrn_detector CCD
_diffrn_detector_area_resol_mean 28.5714
_diffrn_measured_fraction_theta_full 0.960
_diffrn_measured_fraction_theta_max 0.960
_diffrn_measurement_details
;
scan:
    Number of images: 360
               Slice: -110.0000 - 70.0000
         Image width: 0.5000
            Exp time: 6.0000
       Rotation axis: Omega
               Omega: 0.0000
                 Chi: 45.0000
                 Phi: 270.0000
                 XTD: 44.9715
              2theta: -19.6886
scan:
    Number of images: 292
               Slice: -110.0000 - 36.0000
         Image width: 0.5000
            Exp time: 6.0000
       Rotation axis: Omega
               Omega: 0.0000
                 Chi: 45.0000
                 Phi: 0.0000
                 XTD: 44.9715
              2theta: -19.6886
scan:
    Number of images: 160
               Slice: -20.0000 - 60.0000
         Image width: 0.5000
            Exp time: 6.0000
       Rotation axis: Omega
               Omega: 0.0000
                 Chi: 45.0000
                 Phi: 180.0000
                 XTD: 44.9715
              2theta: -19.6886
;
_diffrn_measurement_device
;
AFC10: Fixed Chi 2 circle
;
_diffrn_measurement_specimen_support Fiber
_diffrn_orient_matrix_type d*Trek
_diffrn_orient_matrix_UB_11 0.103615
_diffrn_orient_matrix_UB_12 0.033316
_diffrn_orient_matrix_UB_13 -0.011489
_diffrn_orient_matrix_UB_21 -0.063472
_diffrn_orient_matrix_UB_22 -0.020379
_diffrn_orient_matrix_UB_23 -0.090943
_diffrn_orient_matrix_UB_31 -0.009559
_diffrn_orient_matrix_UB_32 0.075931
_diffrn_orient_matrix_UB_33 0.022735
_diffrn_radiation_type MoK\a
_diffrn_radiation_wavelength 0.71073
_diffrn_reflns_av_R_equivalents 0.0354
_diffrn_reflns_av_unetI/netI 0.0371
_diffrn_reflns_limit_h_max 13
_diffrn_reflns_limit_h_min -11
_diffrn_reflns_limit_k_max 13
_diffrn_reflns_limit_k_min -13
_diffrn_reflns_limit_l_max 16
_diffrn_reflns_limit_l_min -17
_diffrn_reflns_number 10445
_diffrn_reflns_theta_full 26.00
_diffrn_reflns_theta_max 27.47
_diffrn_reflns_theta_min 3.03
_diffrn_source 'Sealed Tube'
_diffrn_source_current 24.0
_diffrn_source_power 1.2
_diffrn_source_voltage 50.0
_exptl_absorpt_coefficient_mu 2.031
_exptl_crystal_colour brown
_exptl_crystal_colour_primary brown
_exptl_crystal_density_diffrn 1.274
_exptl_crystal_density_method 'not measured'
_exptl_crystal_description block
_exptl_crystal_F_000 486
_exptl_crystal_size_max 0.297
_exptl_crystal_size_mid 0.202
_exptl_crystal_size_min 0.117
_platon_squeeze_details
;
;
_refine_diff_density_max 0.983
_refine_diff_density_min -1.154
_refine_diff_density_rms 0.075
_refine_ls_abs_structure_details 'Flack H D (1983), Acta Cryst. A39, 876-881'
_refine_ls_abs_structure_Flack 0.028(7)
_refine_ls_extinction_method none
_refine_ls_goodness_of_fit_ref 1.053
_refine_ls_hydrogen_treatment constr
_refine_ls_matrix_type full
_refine_ls_number_parameters 543
_refine_ls_number_reflns 7312
_refine_ls_number_restraints 3
_refine_ls_restrained_S_all 1.052
_refine_ls_R_factor_all 0.0442
_refine_ls_R_factor_gt 0.0436
_refine_ls_shift/su_max 0.001
_refine_ls_shift/su_mean 0.000
_refine_ls_structure_factor_coef Fsqd
_refine_ls_weighting_details 'calc w=1/[\s^2^(Fo^2^)+(0.0794P)^2^+0.2461P] where P=(Fo^2^+2Fc^2^)/3'
_refine_ls_weighting_scheme calc
_refine_ls_wR_factor_gt 0.1154
_refine_ls_wR_factor_ref 0.1164
_reflns_number_gt 7197
_reflns_number_total 7312
_reflns_threshold_expression >2sigma(I)
_cod_data_source_file c7dt01295k1.cif
_cod_data_source_block Ni1
_cod_original_cell_volume 1246.6(4)
_cod_database_code 7042850
_olex2_refinement_description
;
1. Fixed Uiso
 At 1.2 times of:
  All C(H) groups
 At 1.5 times of:
  All C(H,H,H) groups
2.a Ternary CH refined with riding coordinates:
 C32(H32), C19(H19)
2.b Aromatic/amide H refined with riding coordinates:
 C15(H15), C27(H27), C38(H38), C40(H40), C25(H25), C34(H34), C17(H17),
 C49(H49), C9(H9), C44(H44), C43(H43), C4AA(H4AA), C29(H29), C28(H28), C36(H36),
  C35(H35), C50(H50), C41(H41), C22(H22), C4(H4), C8(H8), C48(H48), C37(H37),
 C23(H23), C3(H3), C30(H30), C10(H10), C5(H5), C24(H24), C21(H21), C42(H42)
2.c Idealised Me refined as rotating group:
 C47(H47A,H47B,H47C), C52(H52A,H52B,H52C)
;
_olex2_submission_special_instructions 'No special instructions were received'

loop_
_space_group_symop_id
_space_group_symop_operation_xyz
1 'x, y, z'

loop_
_atom_site_label
_atom_site_type_symbol
_atom_site_fract_x
_atom_site_fract_y
_atom_site_fract_z
_atom_site_U_iso_or_equiv
_atom_site_adp_type
_atom_site_occupancy
_atom_site_calc_flag
_atom_site_refinement_flags_posn
Ni1 Ni 0.87937(4) 0.78066(4) 0.11553(3) 0.02670(11) Uani 1 d .
Br2 Br 0.86415(5) 0.99099(5) 0.14198(4) 0.05422(15) Uani 1 d .
Br1 Br 1.08867(5) 0.54393(6) 0.17029(6) 0.0724(2) Uani 1 d .
N1 N 0.6981(3) 0.7623(3) 0.1485(2) 0.0214(5) Uani 1 d .
N2 N 0.7896(3) 0.8475(3) -0.0366(2) 0.0244(5) Uani 1 d .
C14 C 0.7040(4) 0.5611(4) 0.2986(3) 0.0260(7) Uani 1 d .
C12 C 0.6147(4) 0.8021(4) 0.0619(2) 0.0210(6) Uani 1 d .
C1 C 0.6684(4) 0.8485(4) -0.0418(3) 0.0251(6) Uani 1 d .
C33 C 0.9089(4) 0.2928(4) 0.3242(3) 0.0284(7) Uani 1 d .
C13 C 0.6570(4) 0.7146(4) 0.2504(2) 0.0217(6) Uani 1 d .
C11 C 0.4741(4) 0.8162(4) 0.0347(3) 0.0240(6) Uani 1 d .
C18 C 0.5766(4) 0.8229(4) 0.2998(3) 0.0245(6) Uani 1 d .
C32 C 0.7986(4) 0.4469(4) 0.2456(3) 0.0261(7) Uani 1 d .
H32 H 0.8572 0.4865 0.2047 0.031 Uiso 1 calc R
C20 C 0.5302(4) 1.0616(4) 0.3306(3) 0.0285(7) Uani 1 d .
C19 C 0.5354(4) 0.9876(4) 0.2478(3) 0.0253(6) Uani 1 d .
H19 H 0.6149 0.9866 0.2078 0.030 Uiso 1 calc R
C15 C 0.6606(4) 0.5172(4) 0.3975(3) 0.0305(7) Uani 1 d .
H15 H 0.6895 0.4163 0.4320 0.037 Uiso 1 calc R
C27 C 0.2696(4) 1.0734(4) 0.1882(3) 0.0315(7) Uani 1 d .
H27 H 0.2640 1.0235 0.2573 0.038 Uiso 1 calc R
O1 O 0.5712(5) 0.4416(4) 0.5877(3) 0.0628(11) Uani 1 d .
C38 C 0.9151(5) 0.1595(5) 0.3267(3) 0.0370(8) Uani 1 d .
H38 H 0.8444 0.1628 0.2841 0.044 Uiso 1 calc R
C40 C 0.5862(4) 0.4215(5) 0.1878(4) 0.0364(8) Uani 1 d .
H40 H 0.5631 0.4090 0.2568 0.044 Uiso 1 calc R
C26 C 0.3977(4) 1.0731(4) 0.1655(3) 0.0260(7) Uani 1 d .
C46 C 0.7885(5) 1.0490(5) -0.1836(3) 0.0366(8) Uani 1 d .
C7 C 0.4502(4) 0.8640(4) -0.0785(3) 0.0288(7) Uani 1 d .
C25 C 0.4075(5) 1.1849(5) 0.3400(3) 0.0365(8) Uani 1 d .
H25 H 0.3210 1.2273 0.2945 0.044 Uiso 1 calc R
C39 C 0.7059(4) 0.4401(4) 0.1632(3) 0.0308(7) Uani 1 d .
C34 C 1.0141(5) 0.2834(5) 0.3926(3) 0.0386(9) Uani 1 d .
H34 H 1.0109 0.3710 0.3930 0.046 Uiso 1 calc R
N3 N 0.5305(5) 0.5745(4) 0.5464(3) 0.0445(8) Uani 1 d .
C17 C 0.5350(4) 0.7740(4) 0.3981(3) 0.0316(7) Uani 1 d .
H17 H 0.4807 0.8422 0.4328 0.038 Uiso 1 calc R
C49 C 0.9418(5) 0.9876(6) -0.3192(3) 0.0452(11) Uani 1 d .
H49 H 0.9757 1.0192 -0.3816 0.054 Uiso 1 calc R
O2 O 0.4541(5) 0.6716(4) 0.5867(3) 0.0643(11) Uani 1 d .
C9 C 0.2454(4) 0.8222(5) 0.0332(3) 0.0359(8) Uani 1 d .
H9 H 0.1745 0.8100 0.0708 0.043 Uiso 1 calc R
C44 C 0.7374(5) 0.4583(4) 0.0603(3) 0.0355(8) Uani 1 d .
H44 H 0.8188 0.4678 0.0433 0.043 Uiso 1 calc R
C43 C 0.6498(6) 0.4628(6) -0.0191(4) 0.0489(11) Uani 1 d .
H43 H 0.6706 0.4788 -0.0888 0.059 Uiso 1 calc R
C4AA C 0.4034(5) 1.1503(4) 0.0619(3) 0.0340(8) Uani 1 d .
H4AA H 0.4878 1.1539 0.0455 0.041 Uiso 1 calc R
C16 C 0.5747(5) 0.6243(4) 0.4435(3) 0.0342(8) Uani 1 d .
C29 C 0.1559(5) 1.2208(6) 0.0068(4) 0.0470(11) Uani 1 d .
H29 H 0.0753 1.2695 -0.0459 0.056 Uiso 1 calc R
C28 C 0.1491(5) 1.1463(5) 0.1101(4) 0.0411(9) Uani 1 d .
H28 H 0.0637 1.1453 0.1271 0.049 Uiso 1 calc R
C36 C 1.1302(5) 0.0133(5) 0.4594(3) 0.0471(11) Uani 1 d .
H36 H 1.2040 -0.0798 0.5038 0.056 Uiso 1 calc R
C2 C 0.5628(4) 0.8833(5) -0.1289(3) 0.0301(7) Uani 1 d .
C6 C 0.3266(4) 0.8880(5) -0.1362(3) 0.0363(8) Uani 1 d .
C35 C 1.1226(5) 0.1450(6) 0.4593(4) 0.0473(11) Uani 1 d .
H35 H 1.1913 0.1404 0.5047 0.057 Uiso 1 calc R
C45 C 0.8423(4) 0.8959(4) -0.1340(3) 0.0277(7) Uani 1 d .
C50 C 0.9907(5) 0.8368(6) -0.2698(4) 0.0460(11) Uani 1 d .
H50 H 1.0563 0.7667 -0.2996 0.055 Uiso 1 calc R
C41 C 0.5010(5) 0.4214(5) 0.1103(4) 0.0470(11) Uani 1 d .
H41 H 0.4226 0.4065 0.1280 0.056 Uiso 1 calc R
C22 C 0.6625(6) 1.0634(7) 0.4749(4) 0.0521(12) Uani 1 d .
H22 H 0.7488 1.0222 0.5202 0.062 Uiso 1 calc R
C4 C 0.4301(6) 0.9463(7) -0.2967(3) 0.0544(13) Uani 1 d .
H4 H 0.4240 0.9712 -0.3705 0.065 Uiso 1 calc R
C51 C 0.9419(5) 0.7880(5) -0.1745(3) 0.0387(9) Uani 1 d .
C8 C 0.2230(5) 0.8657(6) -0.0747(4) 0.0417(10) Uani 1 d .
H8 H 0.1384 0.8813 -0.1090 0.050 Uiso 1 calc R
C48 C 0.8439(6) 1.0905(6) -0.2768(4) 0.0449(10) Uani 1 d .
H48 H 0.8126 1.1921 -0.3110 0.054 Uiso 1 calc R
C37 C 1.0272(6) 0.0218(5) 0.3931(4) 0.0475(11) Uani 1 d .
H37 H 1.0325 -0.0667 0.3925 0.057 Uiso 1 calc R
C23 C 0.5369(6) 1.1879(6) 0.4834(4) 0.0483(11) Uani 1 d .
H23 H 0.5392 1.2302 0.5342 0.058 Uiso 1 calc R
C3 C 0.5530(5) 0.9251(6) -0.2382(3) 0.0427(10) Uani 1 d .
H3 H 0.6250 0.9390 -0.2727 0.051 Uiso 1 calc R
C30 C 0.2830(5) 1.2223(5) -0.0177(3) 0.0449(10) Uani 1 d .
H30 H 0.2884 1.2714 -0.0872 0.054 Uiso 1 calc R
C10 C 0.3730(4) 0.7942(5) 0.0919(3) 0.0304(8) Uani 1 d .
H10 H 0.3869 0.7624 0.1661 0.036 Uiso 1 calc R
C5 C 0.3203(5) 0.9316(7) -0.2489(4) 0.0500(12) Uani 1 d .
H5 H 0.2398 0.9505 -0.2909 0.060 Uiso 1 calc R
C47 C 0.6753(7) 1.1656(6) -0.1419(5) 0.0600(14) Uani 1 d .
H47A H 0.5918 1.1522 -0.1340 0.090 Uiso 1 calc GR
H47B H 0.6460 1.2643 -0.1912 0.090 Uiso 1 calc GR
H47C H 0.7154 1.1549 -0.0739 0.090 Uiso 1 calc GR
C24 C 0.4105(6) 1.2481(6) 0.4174(4) 0.0512(12) Uani 1 d .
H24 H 0.3261 1.3310 0.4236 0.061 Uiso 1 calc R
C21 C 0.6595(5) 1.0000(6) 0.3987(4) 0.0438(10) Uani 1 d .
H21 H 0.7438 0.9165 0.3932 0.053 Uiso 1 calc R
C42 C 0.5323(6) 0.4432(6) 0.0071(4) 0.0523(12) Uani 1 d .
H42 H 0.4740 0.4447 -0.0449 0.063 Uiso 1 calc R
C52 C 0.9974(10) 0.6219(7) -0.1202(6) 0.080(2) Uani 1 d .
H52A H 1.0522 0.5884 -0.0516 0.121 Uiso 1 calc GR
H52B H 1.0595 0.5664 -0.1633 0.121 Uiso 1 calc GR
H52C H 0.9160 0.6051 -0.1113 0.121 Uiso 1 calc GR

loop_
_atom_site_aniso_label
_atom_site_aniso_U_11
_atom_site_aniso_U_22
_atom_site_aniso_U_33
_atom_site_aniso_U_23
_atom_site_aniso_U_13
_atom_site_aniso_U_12
Ni1 0.0223(2) 0.0343(2) 0.02645(19) -0.00991(16) 0.00213(14) -0.01650(19)
Br2 0.0505(3) 0.0692(3) 0.0825(3) -0.0539(3) 0.0308(2) -0.0436(3)
Br1 0.0269(2) 0.0421(3) 0.1116(5) 0.0122(3) 0.0012(2) -0.0118(2)
N1 0.0185(12) 0.0231(13) 0.0247(12) -0.0105(10) 0.0046(10) -0.0107(11)
N2 0.0212(13) 0.0263(14) 0.0253(13) -0.0078(11) 0.0057(10) -0.0122(12)
C14 0.0252(16) 0.0248(17) 0.0268(15) -0.0084(13) 0.0036(12) -0.0117(14)
C12 0.0224(15) 0.0207(14) 0.0214(13) -0.0081(11) 0.0039(11) -0.0113(12)
C1 0.0245(16) 0.0260(16) 0.0235(14) -0.0079(12) 0.0018(12) -0.0119(13)
C33 0.0267(17) 0.0246(17) 0.0285(15) -0.0092(13) 0.0083(13) -0.0090(14)
C13 0.0188(14) 0.0265(16) 0.0230(14) -0.0096(12) 0.0035(11) -0.0131(13)
C11 0.0224(15) 0.0275(16) 0.0237(14) -0.0084(12) 0.0009(11) -0.0136(13)
C18 0.0236(16) 0.0267(16) 0.0225(14) -0.0083(12) 0.0027(11) -0.0121(14)
C32 0.0250(16) 0.0235(16) 0.0283(15) -0.0095(13) 0.0044(12) -0.0106(14)
C20 0.0339(18) 0.0313(18) 0.0273(15) -0.0114(13) 0.0067(13) -0.0206(16)
C19 0.0233(16) 0.0253(16) 0.0260(15) -0.0096(12) 0.0056(12) -0.0108(13)
C15 0.0353(19) 0.0235(17) 0.0273(16) -0.0067(13) 0.0069(13) -0.0120(15)
C27 0.0282(18) 0.0324(19) 0.0335(17) -0.0101(15) 0.0056(14) -0.0155(16)
O1 0.091(3) 0.0358(18) 0.0428(18) -0.0047(14) 0.0296(18) -0.0239(19)
C38 0.042(2) 0.031(2) 0.0331(18) -0.0135(15) 0.0049(15) -0.0135(17)
C40 0.0302(19) 0.034(2) 0.048(2) -0.0178(17) 0.0051(16) -0.0161(16)
C26 0.0294(17) 0.0224(16) 0.0251(15) -0.0119(13) 0.0028(12) -0.0100(14)
C46 0.033(2) 0.041(2) 0.0335(18) -0.0109(16) 0.0070(15) -0.0184(17)
C7 0.0272(17) 0.0349(19) 0.0271(16) -0.0097(13) 0.0022(13) -0.0180(15)
C25 0.034(2) 0.034(2) 0.041(2) -0.0198(16) 0.0027(15) -0.0125(17)
C39 0.0270(17) 0.0257(17) 0.0369(18) -0.0133(14) 0.0033(14) -0.0096(14)
C34 0.039(2) 0.039(2) 0.0342(18) -0.0050(16) -0.0007(16) -0.0206(18)
N3 0.053(2) 0.0357(19) 0.0334(17) -0.0060(14) 0.0150(15) -0.0177(17)
C17 0.0340(19) 0.0288(18) 0.0268(16) -0.0137(14) 0.0078(13) -0.0097(15)
C49 0.040(2) 0.080(3) 0.0272(17) -0.0142(19) 0.0108(15) -0.040(2)
O2 0.089(3) 0.047(2) 0.0440(17) -0.0183(15) 0.0408(18) -0.024(2)
C9 0.0272(19) 0.044(2) 0.043(2) -0.0121(17) 0.0044(15) -0.0236(18)
C44 0.044(2) 0.0295(19) 0.0348(18) -0.0122(15) 0.0053(16) -0.0190(17)
C43 0.071(3) 0.043(2) 0.0323(19) -0.0138(17) -0.0021(19) -0.027(2)
C4AA 0.039(2) 0.0301(19) 0.0304(17) -0.0079(14) 0.0041(14) -0.0165(16)
C16 0.038(2) 0.0304(19) 0.0248(16) -0.0056(14) 0.0093(14) -0.0132(16)
C29 0.038(2) 0.044(3) 0.045(2) -0.019(2) -0.0099(18) -0.0076(19)
C28 0.032(2) 0.044(2) 0.046(2) -0.0155(18) -0.0017(16) -0.0174(18)
C36 0.037(2) 0.039(2) 0.0325(19) 0.0012(17) 0.0103(16) -0.0028(19)
C2 0.0280(17) 0.039(2) 0.0280(16) -0.0126(14) 0.0020(13) -0.0191(16)
C6 0.0283(18) 0.051(2) 0.0335(18) -0.0157(17) -0.0006(14) -0.0217(18)
C35 0.036(2) 0.052(3) 0.039(2) -0.0005(19) -0.0020(17) -0.019(2)
C45 0.0248(16) 0.038(2) 0.0247(15) -0.0119(14) 0.0066(12) -0.0186(15)
C50 0.043(2) 0.072(3) 0.037(2) -0.030(2) 0.0192(18) -0.033(2)
C41 0.037(2) 0.040(2) 0.069(3) -0.026(2) 0.000(2) -0.0184(19)
C22 0.053(3) 0.075(4) 0.043(2) -0.028(2) 0.001(2) -0.038(3)
C4 0.050(3) 0.090(4) 0.0239(18) -0.011(2) -0.0022(17) -0.040(3)
C51 0.040(2) 0.043(2) 0.0362(19) -0.0201(17) 0.0137(16) -0.0194(18)
C8 0.0287(19) 0.059(3) 0.044(2) -0.018(2) -0.0004(16) -0.026(2)
C48 0.049(3) 0.054(3) 0.039(2) -0.0102(19) 0.0087(18) -0.035(2)
C37 0.053(3) 0.0245(19) 0.043(2) -0.0072(17) 0.0092(19) -0.0061(19)
C23 0.065(3) 0.067(3) 0.041(2) -0.032(2) 0.018(2) -0.046(3)
C3 0.040(2) 0.061(3) 0.0289(18) -0.0118(18) 0.0027(16) -0.029(2)
C30 0.050(3) 0.033(2) 0.0283(18) -0.0033(16) -0.0042(17) -0.0078(19)
C10 0.0263(17) 0.043(2) 0.0276(18) -0.0116(16) 0.0047(14) -0.0213(17)
C5 0.046(2) 0.079(4) 0.032(2) -0.013(2) -0.0066(17) -0.039(3)
C47 0.075(4) 0.041(3) 0.054(3) -0.012(2) 0.030(3) -0.025(3)
C24 0.054(3) 0.055(3) 0.061(3) -0.041(2) 0.017(2) -0.027(2)
C21 0.033(2) 0.053(3) 0.048(2) -0.025(2) 0.0045(17) -0.019(2)
C42 0.048(3) 0.050(3) 0.058(3) -0.023(2) -0.011(2) -0.021(2)
C52 0.111(6) 0.044(3) 0.079(4) -0.036(3) 0.057(4) -0.027(3)

loop_
_atom_type_symbol
_atom_type_description
_atom_type_scat_dispersion_real
_atom_type_scat_dispersion_imag
_atom_type_scat_source
C C 0.0033 0.0016 'International Tables Vol C Tables 4.2.6.8 and 6.1.1.4'
H H 0.0000 0.0000 'International Tables Vol C Tables 4.2.6.8 and 6.1.1.4'
Br Br -0.2901 2.4595 'International Tables Vol C Tables 4.2.6.8 and 6.1.1.4'
N N 0.0061 0.0033 'International Tables Vol C Tables 4.2.6.8 and 6.1.1.4'
Ni Ni 0.3393 1.1124 'International Tables Vol C Tables 4.2.6.8 and 6.1.1.4'
O O 0.0106 0.0060 'International Tables Vol C Tables 4.2.6.8 and 6.1.1.4'

loop_
_geom_angle_atom_site_label_1
_geom_angle_atom_site_label_2
_geom_angle_atom_site_label_3
_geom_angle
Br1 Ni1 Br2 123.60(3)
N1 Ni1 Br2 112.59(8)
N1 Ni1 Br1 110.30(9)
N2 Ni1 Br2 106.76(9)
N2 Ni1 Br1 113.44(10)
N2 Ni1 N1 82.72(12)
C12 N1 Ni1 111.3(2)
C12 N1 C13 120.1(3)
C13 N1 Ni1 128.6(2)
C1 N2 Ni1 111.8(2)
C1 N2 C45 119.6(3)
C45 N2 Ni1 128.6(2)
C13 C14 C32 121.2(3)
C13 C14 C15 117.5(3)
C15 C14 C32 121.3(3)
N1 C12 C1 116.2(3)
N1 C12 C11 136.4(3)
C11 C12 C1 107.4(3)
N2 C1 C12 117.9(3)
N2 C1 C2 134.4(3)
C2 C1 C12 107.7(3)
C38 C33 C32 122.9(3)
C38 C33 C34 118.4(4)
C34 C33 C32 118.6(3)
C14 C13 N1 118.4(3)
C14 C13 C18 122.9(3)
C18 C13 N1 118.6(3)
C7 C11 C12 105.2(3)
C10 C11 C12 134.9(3)
C10 C11 C7 120.0(3)
C13 C18 C19 121.3(3)
C17 C18 C13 117.4(3)
C17 C18 C19 121.2(3)
C14 C32 C33 113.8(3)
C14 C32 H32 105.6
C14 C32 C39 111.4(3)
C33 C32 H32 105.6
C33 C32 C39 113.9(3)
C39 C32 H32 105.6
C25 C20 C19 123.8(3)
C25 C20 C21 119.0(3)
C21 C20 C19 117.3(4)
C18 C19 C20 112.0(3)
C18 C19 H19 106.2
C20 C19 H19 106.2
C26 C19 C18 110.7(3)
C26 C19 C20 114.7(3)
C26 C19 H19 106.2
C14 C15 H15 120.1
C16 C15 C14 119.7(3)
C16 C15 H15 120.1
C26 C27 H27 119.3
C26 C27 C28 121.4(4)
C28 C27 H27 119.3
C33 C38 H38 120.1
C37 C38 C33 119.7(4)
C37 C38 H38 120.1
C39 C40 H40 119.7
C41 C40 H40 119.7
C41 C40 C39 120.6(4)
C27 C26 C19 123.1(3)
C27 C26 C4AA 118.5(3)
C4AA C26 C19 118.4(3)
C45 C46 C48 116.4(4)
C45 C46 C47 122.5(4)
C48 C46 C47 121.0(4)
C11 C7 C2 114.6(3)
C6 C7 C11 122.8(4)
C6 C7 C2 122.6(3)
C20 C25 H25 119.6
C20 C25 C24 120.9(4)
C24 C25 H25 119.6
C40 C39 C32 121.9(3)
C44 C39 C32 119.7(4)
C44 C39 C40 118.4(4)
C33 C34 H34 119.7
C35 C34 C33 120.5(4)
C35 C34 H34 119.7
O1 N3 O2 123.7(4)
O1 N3 C16 118.8(4)
O2 N3 C16 117.5(4)
C18 C17 H17 120.0
C16 C17 C18 119.9(3)
C16 C17 H17 120.0
C50 C49 H49 120.0
C48 C49 H49 120.0
C48 C49 C50 120.1(4)
C8 C9 H9 118.5
C8 C9 C10 123.0(4)
C10 C9 H9 118.5
C39 C44 H44 119.2
C39 C44 C43 121.5(4)
C43 C44 H44 119.2
C44 C43 H43 120.4
C42 C43 C44 119.2(4)
C42 C43 H43 120.4
C26 C4AA H4AA 119.8
C26 C4AA C30 120.4(4)
C30 C4AA H4AA 119.8
C15 C16 N3 118.2(4)
C17 C16 C15 122.3(3)
C17 C16 N3 119.4(3)
C28 C29 H29 120.2
C30 C29 H29 120.2
C30 C29 C28 119.7(4)
C27 C28 C29 119.9(4)
C27 C28 H28 120.0
C29 C28 H28 120.0
C35 C36 H36 120.5
C37 C36 H36 120.5
C37 C36 C35 119.0(4)
C7 C2 C1 105.1(3)
C3 C2 C1 135.4(4)
C3 C2 C7 119.5(3)
C7 C6 C8 115.9(3)
C7 C6 C5 116.1(4)
C5 C6 C8 128.0(4)
C34 C35 C36 120.7(4)
C34 C35 H35 119.6
C36 C35 H35 119.6
C46 C45 N2 118.4(3)
C51 C45 N2 118.7(3)
C51 C45 C46 122.9(4)
C49 C50 H50 119.9
C49 C50 C51 120.2(4)
C51 C50 H50 119.9
C40 C41 H41 119.9
C42 C41 C40 120.2(5)
C42 C41 H41 119.9
C23 C22 H22 120.0
C23 C22 C21 120.1(4)
C21 C22 H22 120.0
C3 C4 H4 118.8
C5 C4 H4 118.8
C5 C4 C3 122.5(4)
C45 C51 C50 118.0(4)
C45 C51 C52 122.1(4)
C50 C51 C52 119.8(4)
C9 C8 C6 121.0(3)
C9 C8 H8 119.5
C6 C8 H8 119.5
C46 C48 H48 118.9
C49 C48 C46 122.3(5)
C49 C48 H48 118.9
C38 C37 H37 119.2
C36 C37 C38 121.6(5)
C36 C37 H37 119.2
C22 C23 H23 120.0
C24 C23 C22 120.1(4)
C24 C23 H23 120.0
C2 C3 C4 118.1(4)
C2 C3 H3 120.9
C4 C3 H3 120.9
C4AA C30 H30 120.0
C29 C30 C4AA 120.0(4)
C29 C30 H30 120.0
C11 C10 C9 117.3(3)
C11 C10 H10 121.3
C9 C10 H10 121.3
C6 C5 H5 119.4
C4 C5 C6 121.2(4)
C4 C5 H5 119.4
C46 C47 H47A 109.5
C46 C47 H47B 109.5
C46 C47 H47C 109.5
H47A C47 H47B 109.5
H47A C47 H47C 109.5
H47B C47 H47C 109.5
C25 C24 H24 120.0
C23 C24 C25 119.9(5)
C23 C24 H24 120.0
C20 C21 H21 120.0
C22 C21 C20 120.1(4)
C22 C21 H21 120.0
C43 C42 C41 120.1(4)
C43 C42 H42 120.0
C41 C42 H42 120.0
C51 C52 H52A 109.5
C51 C52 H52B 109.5
C51 C52 H52C 109.5
H52A C52 H52B 109.5
H52A C52 H52C 109.5
H52B C52 H52C 109.5

loop_
_geom_bond_atom_site_label_1
_geom_bond_atom_site_label_2
_geom_bond_distance
Ni1 Br2 2.3267(7)
Ni1 Br1 2.3213(14)
Ni1 N1 2.045(3)
Ni1 N2 2.015(3)
N1 C12 1.293(4)
N1 C13 1.432(4)
N2 C1 1.280(5)
N2 C45 1.446(4)
C14 C13 1.401(5)
C14 C32 1.518(5)
C14 C15 1.401(5)
C12 C1 1.512(5)
C12 C11 1.463(4)
C1 C2 1.458(4)
C33 C32 1.526(5)
C33 C38 1.396(6)
C33 C34 1.402(5)
C13 C18 1.410(5)
C11 C7 1.419(5)
C11 C10 1.368(5)
C18 C19 1.527(5)
C18 C17 1.397(5)
C32 H32 0.9800
C32 C39 1.531(5)
C20 C19 1.530(5)
C20 C25 1.370(6)
C20 C21 1.395(6)
C19 H19 0.9800
C19 C26 1.526(5)
C15 H15 0.9300
C15 C16 1.383(5)
C27 H27 0.9300
C27 C26 1.379(6)
C27 C28 1.384(5)
O1 N3 1.212(5)
C38 H38 0.9300
C38 C37 1.389(6)
C40 H40 0.9300
C40 C39 1.391(6)
C40 C41 1.388(6)
C26 C4AA 1.393(5)
C46 C45 1.387(6)
C46 C48 1.399(6)
C46 C47 1.497(7)
C7 C2 1.424(5)
C7 C6 1.403(5)
C25 H25 0.9300
C25 C24 1.405(5)
C39 C44 1.376(6)
C34 H34 0.9300
C34 C35 1.381(6)
N3 O2 1.237(5)
N3 C16 1.463(5)
C17 H17 0.9300
C17 C16 1.379(6)
C49 H49 0.9300
C49 C50 1.374(8)
C49 C48 1.361(7)
C9 H9 0.9300
C9 C8 1.354(6)
C9 C10 1.428(5)
C44 H44 0.9300
C44 C43 1.398(6)
C43 H43 0.9300
C43 C42 1.378(8)
C4AA H4AA 0.9300
C4AA C30 1.397(6)
C29 H29 0.9300
C29 C28 1.384(7)
C29 C30 1.381(8)
C28 H28 0.9300
C36 H36 0.9300
C36 C35 1.382(8)
C36 C37 1.370(8)
C2 C3 1.375(5)
C6 C8 1.420(6)
C6 C5 1.420(6)
C35 H35 0.9300
C45 C51 1.382(5)
C50 H50 0.9300
C50 C51 1.404(6)
C41 H41 0.9300
C41 C42 1.379(8)
C22 H22 0.9300
C22 C23 1.387(8)
C22 C21 1.393(6)
C4 H4 0.9300
C4 C3 1.416(6)
C4 C5 1.361(7)
C51 C52 1.510(8)
C8 H8 0.9300
C48 H48 0.9300
C37 H37 0.9300
C23 H23 0.9300
C23 C24 1.360(8)
C3 H3 0.9300
C30 H30 0.9300
C10 H10 0.9300
C5 H5 0.9300
C47 H47A 0.9600
C47 H47B 0.9600
C47 H47C 0.9600
C24 H24 0.9300
C21 H21 0.9300
C42 H42 0.9300
C52 H52A 0.9600
C52 H52B 0.9600
C52 H52C 0.9600

loop_
_geom_torsion_atom_site_label_1
_geom_torsion_atom_site_label_2
_geom_torsion_atom_site_label_3
_geom_torsion_atom_site_label_4
_geom_torsion
Ni1 N1 C12 C1 1.4(3)
Ni1 N1 C12 C11 -178.2(3)
Ni1 N1 C13 C14 -90.5(3)
Ni1 N1 C13 C18 86.9(3)
Ni1 N2 C1 C12 0.1(4)
Ni1 N2 C1 C2 -178.5(4)
Ni1 N2 C45 C46 -94.6(4)
Ni1 N2 C45 C51 86.4(4)
Br2 Ni1 N1 C12 104.1(2)
Br2 Ni1 N1 C13 -75.3(3)
Br2 Ni1 N2 C1 -111.0(2)
Br2 Ni1 N2 C45 66.9(3)
Br1 Ni1 N1 C12 -113.4(2)
Br1 Ni1 N1 C13 67.2(3)
Br1 Ni1 N2 C1 109.5(2)
Br1 Ni1 N2 C45 -72.6(3)
N1 Ni1 N2 C1 0.5(2)
N1 Ni1 N2 C45 178.4(3)
N1 C12 C1 N2 -1.1(5)
N1 C12 C1 C2 177.9(3)
N1 C12 C11 C7 -178.8(4)
N1 C12 C11 C10 1.2(7)
N1 C13 C18 C19 -1.1(4)
N1 C13 C18 C17 178.6(3)
N2 Ni1 N1 C12 -1.1(2)
N2 Ni1 N1 C13 179.6(3)
N2 C1 C2 C7 -179.1(4)
N2 C1 C2 C3 1.7(8)
N2 C45 C51 C50 179.2(3)
N2 C45 C51 C52 -0.1(7)
C14 C13 C18 C19 176.2(3)
C14 C13 C18 C17 -4.2(5)
C14 C32 C39 C40 -51.3(5)
C14 C32 C39 C44 126.3(4)
C14 C15 C16 N3 179.5(4)
C14 C15 C16 C17 -3.2(6)
C12 N1 C13 C14 90.2(4)
C12 N1 C13 C18 -92.5(4)
C12 C1 C2 C7 2.2(4)
C12 C1 C2 C3 -177.1(5)
C12 C11 C7 C2 -0.2(4)
C12 C11 C7 C6 178.8(4)
C12 C11 C10 C9 179.6(4)
C1 N2 C45 C46 83.1(4)
C1 N2 C45 C51 -95.8(4)
C1 C12 C11 C7 1.6(4)
C1 C12 C11 C10 -178.4(4)
C1 C2 C3 C4 178.7(5)
C33 C32 C39 C40 79.2(4)
C33 C32 C39 C44 -103.2(4)
C33 C38 C37 C36 2.2(7)
C33 C34 C35 C36 0.5(7)
C13 N1 C12 C1 -179.2(3)
C13 N1 C12 C11 1.2(6)
C13 C14 C32 C33 146.1(3)
C13 C14 C32 C39 -83.4(4)
C13 C14 C15 C16 -0.1(5)
C13 C18 C19 C20 -147.7(3)
C13 C18 C19 C26 82.8(4)
C13 C18 C17 C16 0.9(5)
C11 C12 C1 N2 178.6(3)
C11 C12 C1 C2 -2.4(4)
C11 C7 C2 C1 -1.3(4)
C11 C7 C2 C3 178.1(4)
C11 C7 C6 C8 1.7(6)
C11 C7 C6 C5 -178.3(4)
C18 C19 C26 C27 52.3(4)
C18 C19 C26 C4AA -125.4(3)
C18 C17 C16 C15 2.8(6)
C18 C17 C16 N3 -180.0(4)
C32 C14 C13 N1 1.2(4)
C32 C14 C13 C18 -176.1(3)
C32 C14 C15 C16 179.8(3)
C32 C33 C38 C37 173.7(4)
C32 C33 C34 C35 -175.1(4)
C32 C39 C44 C43 -175.8(4)
C20 C19 C26 C27 -75.7(4)
C20 C19 C26 C4AA 106.5(4)
C20 C25 C24 C23 0.8(8)
C19 C18 C17 C16 -179.5(3)
C19 C20 C25 C24 -179.5(4)
C19 C20 C21 C22 179.2(5)
C19 C26 C4AA C30 176.0(3)
C15 C14 C13 N1 -179.0(3)
C15 C14 C13 C18 3.8(5)
C15 C14 C32 C33 -33.8(5)
C15 C14 C32 C39 96.7(4)
C27 C26 C4AA C30 -1.9(5)
O1 N3 C16 C15 0.4(6)
O1 N3 C16 C17 -176.9(4)
C38 C33 C32 C14 123.7(4)
C38 C33 C32 C39 -5.6(5)
C38 C33 C34 C35 1.1(6)
C40 C39 C44 C43 1.9(6)
C40 C41 C42 C43 1.0(7)
C26 C27 C28 C29 0.2(6)
C26 C4AA C30 C29 1.7(6)
C46 C45 C51 C50 0.3(6)
C46 C45 C51 C52 -179.0(6)
C7 C11 C10 C9 -0.4(6)
C7 C2 C3 C4 -0.5(7)
C7 C6 C8 C9 -0.8(7)
C7 C6 C5 C4 1.1(8)
C25 C20 C19 C18 -120.0(4)
C25 C20 C19 C26 7.4(5)
C25 C20 C21 C22 0.2(7)
C39 C40 C41 C42 -1.5(7)
C39 C44 C43 C42 -2.4(7)
C34 C33 C32 C14 -60.3(5)
C34 C33 C32 C39 170.5(4)
C34 C33 C38 C37 -2.4(6)
C17 C18 C19 C20 32.7(5)
C17 C18 C19 C26 -96.8(4)
C49 C50 C51 C45 1.2(6)
C49 C50 C51 C52 -179.4(5)
O2 N3 C16 C15 179.8(4)
O2 N3 C16 C17 2.5(6)
C44 C43 C42 C41 0.8(7)
C28 C27 C26 C19 -176.8(4)
C28 C27 C26 C4AA 0.9(6)
C28 C29 C30 C4AA -0.6(7)
C2 C7 C6 C8 -179.3(4)
C2 C7 C6 C5 0.6(6)
C6 C7 C2 C1 179.7(4)
C6 C7 C2 C3 -0.9(6)
C35 C36 C37 C38 -0.6(7)
C45 N2 C1 C12 -178.0(3)
C45 N2 C1 C2 3.4(6)
C45 C46 C48 C49 2.0(6)
C50 C49 C48 C46 -0.6(6)
C41 C40 C39 C32 177.6(4)
C41 C40 C39 C44 0.0(6)
C22 C23 C24 C25 -0.6(8)
C8 C9 C10 C11 1.4(6)
C8 C6 C5 C4 -179.0(5)
C48 C46 C45 N2 179.2(3)
C48 C46 C45 C51 -1.9(5)
C48 C49 C50 C51 -1.1(6)
C37 C36 C35 C34 -0.8(7)
C23 C22 C21 C20 0.0(8)
C3 C4 C5 C6 -2.5(9)
C30 C29 C28 C27 -0.3(7)
C10 C11 C7 C2 179.8(3)
C10 C11 C7 C6 -1.2(6)
C10 C9 C8 C6 -0.8(7)
C5 C6 C8 C9 179.3(5)
C5 C4 C3 C2 2.2(9)
C47 C46 C45 N2 -1.9(6)
C47 C46 C45 C51 177.0(5)
C47 C46 C48 C49 -176.9(5)
C21 C20 C19 C18 61.1(5)
C21 C20 C19 C26 -171.5(4)
C21 C20 C25 C24 -0.6(7)
C21 C22 C23 C24 0.2(9)

loop_
_platon_squeeze_void_nr
_platon_squeeze_void_average_x
_platon_squeeze_void_average_y
_platon_squeeze_void_average_z
_platon_squeeze_void_volume
_platon_squeeze_void_count_electrons
_platon_squeeze_void_content
1 0.075 0.519 0.596 268 16 ' '
